data_4101000
_journal_name_full 'Journal of the American Chemical Society'
_journal_paper_doi 10.1021/ja052707x
_journal_year 2006
_chemical_formula_sum 'C92 H142 Fe2 N8 O'
_chemical_formula_weight 1487.84
_chemical_name_common holjs72a
_space_group_IT_number 14
_symmetry_cell_setting monoclinic
_symmetry_space_group_name_Hall '-P 2yn'
_symmetry_space_group_name_H-M 'P 1 21/n 1'
_cell_angle_alpha 90.00
_cell_angle_beta 94.282(3)
_cell_angle_gamma 90.00
_cell_formula_units_Z 4
_cell_length_a 13.5361(19)
_cell_length_b 29.694(4)
_cell_length_c 22.447(3)
_cell_measurement_temperature 193(2)
_cell_volume 8997(2)
_diffrn_ambient_temperature 193(2)
_exptl_crystal_density_diffrn 1.098
_cod_depositor_comments
;
The following automatic conversions were performed:
'_symmetry_cell_setting' value 'Monoclinic' changed to 'monoclinic'
according to '/home/saulius/struct/CIF-dictionaries/cif_core.dic'
dictionary named 'cif_core.dic' version 2.4.1 from 2010-06-29.

Automatic conversion script
Id: cif_fix_enum 1527 2010-12-29 10:47:43Z saulius 
;
_cod_original_sg_symbol_H-M 'P 21/n'
_cod_database_code 4101000

loop_
_symmetry_equiv_pos_as_xyz
'x, y, z'
'-x+1/2, y+1/2, -z+1/2'
'-x, -y, -z'
'x-1/2, -y-1/2, z-1/2'

loop_
_atom_site_label
_atom_site_type_symbol
_atom_site_fract_x
_atom_site_fract_y
_atom_site_fract_z
_atom_site_U_iso_or_equiv
_atom_site_adp_type
_atom_site_occupancy
_atom_site_symmetry_multiplicity
_atom_site_calc_flag
_atom_site_refinement_flags
_atom_site_disorder_assembly
_atom_site_disorder_group
Fe1 Fe 0.56599(2) 0.233323(10) 0.188813(13) 0.02867(9) Uani 1 1 d . . .
N1 N 0.51944(13) 0.18871(6) 0.23322(8) 0.0328(4) Uani 1 1 d . . .
N2 N 0.49038(14) 0.15664(6) 0.25638(8) 0.0338(4) Uani 1 1 d . . .
Fe2 Fe 0.46847(2) 0.106946(10) 0.298559(13) 0.02977(9) Uani 1 1 d . . .
N11 N 0.48752(13) 0.28546(6) 0.15530(7) 0.0279(4) Uani 1 1 d . . .
N21 N 0.69502(12) 0.26583(6) 0.20517(7) 0.0273(4) Uani 1 1 d . . .
C11 C 0.48557(17) 0.34869(8) 0.07650(10) 0.0365(5) Uani 1 1 d . . .
C21 C 0.53664(16) 0.31785(7) 0.12705(9) 0.0290(5) Uani 1 1 d . . .
C31 C 0.63806(16) 0.32304(7) 0.13629(9) 0.0306(5) Uani 1 1 d . . .
H31A H 0.6640 0.3429 0.1095 0.037 Uiso 1 1 calc R . .
C41 C 0.71099(16) 0.30451(7) 0.17790(9) 0.0290(5) Uani 1 1 d . . .
C51 C 0.80703(17) 0.33372(8) 0.18499(10) 0.0356(5) Uani 1 1 d . . .
C61 C 0.5396(2) 0.39379(9) 0.07099(15) 0.0687(9) Uani 1 1 d . . .
H61A H 0.5039 0.4122 0.0415 0.103 Uiso 1 1 calc R . .
H61B H 0.6052 0.3884 0.0592 0.103 Uiso 1 1 calc R . .
H61C H 0.5434 0.4090 0.1088 0.103 Uiso 1 1 calc R . .
C71 C 0.37757(19) 0.36116(9) 0.08142(12) 0.0519(7) Uani 1 1 d . . .
H71A H 0.3556 0.3804 0.0487 0.078 Uiso 1 1 calc R . .
H71B H 0.3709 0.3767 0.1184 0.078 Uiso 1 1 calc R . .
H71C H 0.3380 0.3343 0.0803 0.078 Uiso 1 1 calc R . .
C81 C 0.4943(3) 0.32300(11) 0.01819(12) 0.0765(10) Uani 1 1 d . . .
H81A H 0.4631 0.3400 -0.0144 0.115 Uiso 1 1 calc R . .
H81B H 0.4623 0.2943 0.0205 0.115 Uiso 1 1 calc R . .
H81C H 0.5630 0.3186 0.0118 0.115 Uiso 1 1 calc R . .
C91 C 0.85998(18) 0.32915(9) 0.12693(11) 0.0480(7) Uani 1 1 d . . .
H91A H 0.8143 0.3359 0.0933 0.072 Uiso 1 1 calc R . .
H91B H 0.8840 0.2989 0.1235 0.072 Uiso 1 1 calc R . .
H91C H 0.9146 0.3498 0.1278 0.072 Uiso 1 1 calc R . .
C101 C 0.7781(2) 0.38340(8) 0.19394(13) 0.0549(7) Uani 1 1 d . . .
H10A H 0.7420 0.3943 0.1584 0.082 Uiso 1 1 calc R . .
H10B H 0.8370 0.4011 0.2019 0.082 Uiso 1 1 calc R . .
H10C H 0.7375 0.3857 0.2271 0.082 Uiso 1 1 calc R . .
C111 C 0.88404(18) 0.32283(8) 0.23667(11) 0.0439(6) Uani 1 1 d . . .
H11A H 0.9374 0.3441 0.2369 0.066 Uiso 1 1 calc R . .
H11B H 0.9094 0.2930 0.2316 0.066 Uiso 1 1 calc R . .
H11C H 0.8535 0.3246 0.2738 0.066 Uiso 1 1 calc R . .
C12 C 0.38479(16) 0.28897(7) 0.16620(9) 0.0295(5) Uani 1 1 d . . .
C22 C 0.31246(17) 0.26322(8) 0.13358(10) 0.0348(5) Uani 1 1 d . . .
C32 C 0.21391(18) 0.27001(9) 0.14448(12) 0.0463(6) Uani 1 1 d . . .
H32A H 0.1653 0.2536 0.1225 0.056 Uiso 1 1 calc R . .
C42 C 0.18559(19) 0.29999(9) 0.18656(12) 0.0490(7) Uani 1 1 d . . .
H42A H 0.1189 0.3053 0.1912 0.059 Uiso 1 1 calc R . .
C52 C 0.25773(18) 0.32207(8) 0.22165(11) 0.0419(6) Uani 1 1 d . . .
H52A H 0.2391 0.3412 0.2516 0.050 Uiso 1 1 calc R . .
C62 C 0.35737(17) 0.31659(7) 0.21357(10) 0.0330(5) Uani 1 1 d . . .
C72 C 0.33783(18) 0.22821(8) 0.08836(10) 0.0404(6) Uani 1 1 d . . .
H72A H 0.4092 0.2299 0.0839 0.048 Uiso 1 1 calc R . .
C82 C 0.2837(2) 0.23469(10) 0.02666(12) 0.0632(8) Uani 1 1 d . . .
H82A H 0.2965 0.2644 0.0123 0.095 Uiso 1 1 calc R . .
H82B H 0.2137 0.2309 0.0295 0.095 Uiso 1 1 calc R . .
H82C H 0.3068 0.2128 -0.0005 0.095 Uiso 1 1 calc R . .
C92 C 0.3145(2) 0.18108(9) 0.11184(13) 0.0537(7) Uani 1 1 d . . .
H92A H 0.3482 0.1769 0.1506 0.080 Uiso 1 1 calc R . .
H92B H 0.3363 0.1587 0.0849 0.080 Uiso 1 1 calc R . .
H92C H 0.2443 0.1782 0.1147 0.080 Uiso 1 1 calc R . .
C102 C 0.43492(18) 0.33824(8) 0.25664(10) 0.0387(6) Uani 1 1 d . . .
H10D H 0.4944 0.3194 0.2566 0.046 Uiso 1 1 calc R . .
C112 C 0.4653(2) 0.38529(10) 0.23996(14) 0.0719(9) Uani 1 1 d . . .
H11D H 0.4893 0.3849 0.2008 0.108 Uiso 1 1 calc R . .
H11E H 0.5166 0.3958 0.2684 0.108 Uiso 1 1 calc R . .
H11F H 0.4091 0.4050 0.2401 0.108 Uiso 1 1 calc R . .
C122 C 0.4039(3) 0.33835(13) 0.32012(12) 0.0761(10) Uani 1 1 d . . .
H12A H 0.4589 0.3474 0.3469 0.114 Uiso 1 1 calc R . .
H12B H 0.3831 0.3086 0.3305 0.114 Uiso 1 1 calc R . .
H12C H 0.3501 0.3591 0.3232 0.114 Uiso 1 1 calc R . .
C13 C 0.76296(16) 0.24578(7) 0.24989(9) 0.0296(5) Uani 1 1 d . . .
C23 C 0.83774(16) 0.21661(7) 0.23323(10) 0.0321(5) Uani 1 1 d . . .
C33 C 0.90283(17) 0.19890(8) 0.27798(11) 0.0405(6) Uani 1 1 d . . .
H33A H 0.9542 0.1804 0.2676 0.049 Uiso 1 1 calc R . .
C43 C 0.89293(19) 0.20819(9) 0.33702(12) 0.0467(6) Uani 1 1 d . . .
H43A H 0.9379 0.1963 0.3662 0.056 Uiso 1 1 calc R . .
C53 C 0.81648(19) 0.23509(9) 0.35324(11) 0.0444(6) Uani 1 1 d . . .
H53A H 0.8093 0.2406 0.3935 0.053 Uiso 1 1 calc R . .
C63 C 0.74999(17) 0.25413(8) 0.31041(10) 0.0351(5) Uani 1 1 d . . .
C73 C 0.85052(17) 0.20408(8) 0.16879(11) 0.0388(6) Uani 1 1 d . . .
H73A H 0.8089 0.2244 0.1434 0.047 Uiso 1 1 calc R . .
C83 C 0.8135(2) 0.15601(9) 0.15633(13) 0.0540(7) Uani 1 1 d . . .
H83A H 0.7464 0.1533 0.1672 0.081 Uiso 1 1 calc R . .
H83B H 0.8548 0.1351 0.1794 0.081 Uiso 1 1 calc R . .
H83C H 0.8160 0.1494 0.1146 0.081 Uiso 1 1 calc R . .
C93 C 0.95692(19) 0.20901(10) 0.15120(13) 0.0569(7) Uani 1 1 d . . .
H93A H 0.9801 0.2390 0.1603 0.085 Uiso 1 1 calc R . .
H93B H 0.9589 0.2035 0.1092 0.085 Uiso 1 1 calc R . .
H93C H 0.9986 0.1877 0.1731 0.085 Uiso 1 1 calc R . .
C103 C 0.66710(18) 0.28322(9) 0.33011(10) 0.0425(6) Uani 1 1 d . . .
H10E H 0.6271 0.2928 0.2942 0.051 Uiso 1 1 calc R . .
C113 C 0.6000(2) 0.25666(11) 0.36876(14) 0.0666(9) Uani 1 1 d . . .
H11G H 0.5754 0.2305 0.3473 0.100 Uiso 1 1 calc R . .
H11H H 0.5454 0.2752 0.3784 0.100 Uiso 1 1 calc R . .
H11I H 0.6370 0.2475 0.4049 0.100 Uiso 1 1 calc R . .
C123 C 0.7040(2) 0.32561(10) 0.36351(14) 0.0644(8) Uani 1 1 d . . .
H12D H 0.7461 0.3424 0.3391 0.097 Uiso 1 1 calc R . .
H12E H 0.7407 0.3172 0.4001 0.097 Uiso 1 1 calc R . .
H12F H 0.6484 0.3438 0.3724 0.097 Uiso 1 1 calc R . .
N14 N 0.58929(13) 0.19887(6) 0.10901(8) 0.0329(4) Uani 1 1 d . . .
C14 C 0.63053(18) 0.22011(8) 0.06450(10) 0.0396(6) Uani 1 1 d . . .
H14A H 0.6592 0.2482 0.0723 0.047 Uiso 1 1 calc R . .
C24 C 0.63283(19) 0.20273(9) 0.00799(11) 0.0458(6) Uani 1 1 d . . .
H24A H 0.6633 0.2189 -0.0210 0.055 Uiso 1 1 calc R . .
C34 C 0.5904(2) 0.16131(9) -0.00643(11) 0.0454(6) Uani 1 1 d . A .
C44 C 0.5505(2) 0.13905(8) 0.04071(12) 0.0476(6) Uani 1 1 d . . .
H44A H 0.5226 0.1107 0.0344 0.057 Uiso 1 1 calc R . .
C54 C 0.55136(18) 0.15805(8) 0.09597(11) 0.0396(6) Uani 1 1 d . . .
H54A H 0.5242 0.1419 0.1262 0.048 Uiso 1 1 calc R . .
C64 C 0.5873(3) 0.14089(11) -0.06905(13) 0.0709(10) Uani 1 1 d . . .
N15 N 0.41166(13) 0.10649(6) 0.37830(7) 0.0272(4) Uani 1 1 d . . .
N25 N 0.41352(13) 0.04840(6) 0.26628(8) 0.0295(4) Uani 1 1 d . . .
C15 C 0.32096(17) 0.06280(7) 0.45830(10) 0.0331(5) Uani 1 1 d . . .
C25 C 0.37254(15) 0.06893(7) 0.39845(9) 0.0270(5) Uani 1 1 d . . .
C35 C 0.37265(16) 0.02855(7) 0.36512(9) 0.0302(5) Uani 1 1 d . . .
H35A H 0.3633 0.0032 0.3884 0.036 Uiso 1 1 calc R . .
C45 C 0.38360(16) 0.01781(7) 0.30528(9) 0.0294(5) Uani 1 1 d . . .
C55 C 0.36609(19) -0.03340(7) 0.29169(10) 0.0381(6) Uani 1 1 d . . .
C65 C 0.31018(19) 0.10419(8) 0.49758(10) 0.0424(6) Uani 1 1 d . . .
H65A H 0.2745 0.0962 0.5314 0.064 Uiso 1 1 calc R . .
H65B H 0.2746 0.1272 0.4749 0.064 Uiso 1 1 calc R . .
H65C H 0.3747 0.1152 0.5111 0.064 Uiso 1 1 calc R . .
C75 C 0.3792(2) 0.02782(9) 0.49697(11) 0.0495(7) Uani 1 1 d . . .
H75A H 0.3521 0.0258 0.5352 0.074 Uiso 1 1 calc R . .
H75B H 0.4475 0.0368 0.5024 0.074 Uiso 1 1 calc R . .
H75C H 0.3747 -0.0010 0.4776 0.074 Uiso 1 1 calc R . .
C85 C 0.21575(19) 0.04538(9) 0.44333(12) 0.0514(7) Uani 1 1 d . . .
H85A H 0.1821 0.0429 0.4793 0.077 Uiso 1 1 calc R . .
H85B H 0.2185 0.0163 0.4248 0.077 Uiso 1 1 calc R . .
H85C H 0.1806 0.0660 0.4164 0.077 Uiso 1 1 calc R . .
C95 C 0.4563(2) -0.05818(8) 0.32065(12) 0.0538(7) Uani 1 1 d . . .
H95A H 0.4459 -0.0901 0.3173 0.081 Uiso 1 1 calc R . .
H95B H 0.4657 -0.0500 0.3621 0.081 Uiso 1 1 calc R . .
H95C H 0.5141 -0.0500 0.3008 0.081 Uiso 1 1 calc R . .
C105 C 0.2723(2) -0.05057(9) 0.31892(12) 0.0530(7) Uani 1 1 d . . .
H10F H 0.2591 -0.0810 0.3061 0.079 Uiso 1 1 calc R . .
H10G H 0.2171 -0.0318 0.3059 0.079 Uiso 1 1 calc R . .
H10H H 0.2820 -0.0497 0.3617 0.079 Uiso 1 1 calc R . .
C115 C 0.3564(2) -0.04804(8) 0.22599(11) 0.0529(7) Uani 1 1 d . . .
H11J H 0.3472 -0.0801 0.2237 0.079 Uiso 1 1 calc R . .
H11K H 0.4155 -0.0400 0.2074 0.079 Uiso 1 1 calc R . .
H11L H 0.3005 -0.0333 0.2057 0.079 Uiso 1 1 calc R . .
C16 C 0.41546(16) 0.14897(7) 0.40946(9) 0.0292(5) Uani 1 1 d . . .
C26 C 0.34394(17) 0.18210(7) 0.39342(10) 0.0336(5) Uani 1 1 d . . .
C36 C 0.34804(19) 0.22252(8) 0.42523(11) 0.0434(6) Uani 1 1 d . . .
H36A H 0.3009 0.2446 0.4154 0.052 Uiso 1 1 calc R . .
C46 C 0.4194(2) 0.23062(8) 0.47038(12) 0.0479(7) Uani 1 1 d . . .
H46A H 0.4188 0.2572 0.4922 0.057 Uiso 1 1 calc R . .
C56 C 0.49179(19) 0.19905(8) 0.48311(11) 0.0424(6) Uani 1 1 d . . .
H56A H 0.5416 0.2051 0.5128 0.051 Uiso 1 1 calc R . .
C66 C 0.49300(17) 0.15824(7) 0.45292(10) 0.0327(5) Uani 1 1 d . . .
C76 C 0.26330(17) 0.17512(8) 0.34447(11) 0.0400(6) Uani 1 1 d . . .
H76A H 0.2750 0.1460 0.3258 0.048 Uiso 1 1 calc R . .
C86 C 0.2658(2) 0.21115(9) 0.29623(12) 0.0574(7) Uani 1 1 d . . .
H86A H 0.3297 0.2112 0.2803 0.086 Uiso 1 1 calc R . .
H86B H 0.2536 0.2401 0.3132 0.086 Uiso 1 1 calc R . .
H86C H 0.2157 0.2049 0.2648 0.086 Uiso 1 1 calc R . .
C96 C 0.1610(2) 0.17336(11) 0.36895(14) 0.0642(8) Uani 1 1 d . . .
H96A H 0.1611 0.1512 0.4001 0.096 Uiso 1 1 calc R . .
H96B H 0.1123 0.1655 0.3374 0.096 Uiso 1 1 calc R . .
H96C H 0.1454 0.2023 0.3848 0.096 Uiso 1 1 calc R . .
C106 C 0.57734(17) 0.12580(8) 0.46777(10) 0.0385(6) Uani 1 1 d . . .
H10I H 0.5631 0.0979 0.4454 0.046 Uiso 1 1 calc R . .
C116 C 0.67413(18) 0.14533(9) 0.44771(12) 0.0498(7) Uani 1 1 d . . .
H11M H 0.6639 0.1557 0.4072 0.075 Uiso 1 1 calc R . .
H11N H 0.7244 0.1225 0.4502 0.075 Uiso 1 1 calc R . .
H11O H 0.6948 0.1701 0.4732 0.075 Uiso 1 1 calc R . .
C126 C 0.5909(2) 0.11401(10) 0.53376(12) 0.0583(8) Uani 1 1 d . . .
H12G H 0.5299 0.1023 0.5467 0.087 Uiso 1 1 calc R . .
H12H H 0.6093 0.1406 0.5563 0.087 Uiso 1 1 calc R . .
H12I H 0.6421 0.0917 0.5400 0.087 Uiso 1 1 calc R . .
C17 C 0.39763(17) 0.04426(7) 0.20240(10) 0.0329(5) Uani 1 1 d . . .
C27 C 0.47707(18) 0.03499(7) 0.16743(10) 0.0365(5) Uani 1 1 d . . .
C37 C 0.4590(2) 0.03440(8) 0.10563(11) 0.0469(7) Uani 1 1 d . . .
H37A H 0.5111 0.0283 0.0821 0.056 Uiso 1 1 calc R . .
C47 C 0.3669(2) 0.04258(10) 0.07840(12) 0.0553(7) Uani 1 1 d . . .
H47A H 0.3566 0.0423 0.0370 0.066 Uiso 1 1 calc R . .
C57 C 0.2898(2) 0.05111(9) 0.11318(11) 0.0515(7) Uani 1 1 d . . .
H57A H 0.2271 0.0567 0.0948 0.062 Uiso 1 1 calc R . .
C67 C 0.30274(18) 0.05166(8) 0.17503(10) 0.0397(6) Uani 1 1 d . . .
C77 C 0.58013(19) 0.02461(8) 0.19420(11) 0.0425(6) Uani 1 1 d . . .
H77A H 0.5784 0.0252 0.2378 0.051 Uiso 1 1 calc R . .
C87 C 0.6532(2) 0.06059(10) 0.17702(12) 0.0546(7) Uani 1 1 d . . .
H87A H 0.6313 0.0896 0.1896 0.082 Uiso 1 1 calc R . .
H87B H 0.6569 0.0606 0.1345 0.082 Uiso 1 1 calc R . .
H87C H 0.7175 0.0543 0.1962 0.082 Uiso 1 1 calc R . .
C97 C 0.6180(2) -0.02187(9) 0.17673(14) 0.0636(8) Uani 1 1 d . . .
H97A H 0.5731 -0.0447 0.1885 0.095 Uiso 1 1 calc R . .
H97B H 0.6824 -0.0270 0.1965 0.095 Uiso 1 1 calc R . .
H97C H 0.6224 -0.0231 0.1343 0.095 Uiso 1 1 calc R . .
C107 C 0.21309(18) 0.05998(9) 0.21118(11) 0.0461(6) Uani 1 1 d . . .
H10J H 0.2324 0.0529 0.2531 0.055 Uiso 1 1 calc R . .
C117 C 0.1250(2) 0.02990(12) 0.19071(15) 0.0761(10) Uani 1 1 d . . .
H11P H 0.1464 -0.0009 0.1895 0.114 Uiso 1 1 calc R . .
H11Q H 0.0990 0.0390 0.1516 0.114 Uiso 1 1 calc R . .
H11R H 0.0743 0.0327 0.2182 0.114 Uiso 1 1 calc R . .
C127 C 0.1821(2) 0.10879(10) 0.20776(14) 0.0654(8) Uani 1 1 d . . .
H12J H 0.2381 0.1276 0.2191 0.098 Uiso 1 1 calc R . .
H12K H 0.1310 0.1140 0.2344 0.098 Uiso 1 1 calc R . .
H12L H 0.1575 0.1159 0.1676 0.098 Uiso 1 1 calc R . .
N18 N 0.61425(14) 0.08827(6) 0.32194(8) 0.0337(4) Uani 1 1 d . . .
C18 C 0.63353(17) 0.04802(8) 0.34838(10) 0.0355(5) Uani 1 1 d . . .
H18A H 0.5805 0.0312 0.3603 0.043 Uiso 1 1 calc R . .
C28 C 0.72662(17) 0.03072(8) 0.35847(10) 0.0371(5) Uani 1 1 d . . .
H28A H 0.7354 0.0027 0.3767 0.044 Uiso 1 1 calc R . .
C38 C 0.80867(17) 0.05467(8) 0.34170(10) 0.0355(5) Uani 1 1 d . . .
C48 C 0.78842(18) 0.09642(8) 0.31595(10) 0.0381(6) Uani 1 1 d . . .
H48A H 0.8402 0.1143 0.3046 0.046 Uiso 1 1 calc R . .
C58 C 0.69310(17) 0.11162(8) 0.30713(10) 0.0361(5) Uani 1 1 d . . .
H58A H 0.6826 0.1398 0.2898 0.043 Uiso 1 1 calc R . .
C68 C 0.91286(18) 0.03490(8) 0.35021(12) 0.0435(6) Uani 1 1 d . . .
C78 C 0.9179(2) -0.00634(10) 0.30956(15) 0.0644(8) Uani 1 1 d . . .
H78A H 0.9833 -0.0190 0.3140 0.097 Uiso 1 1 calc R . .
H78B H 0.9029 0.0025 0.2688 0.097 Uiso 1 1 calc R . .
H78C H 0.8706 -0.0284 0.3205 0.097 Uiso 1 1 calc R . .
C88 C 0.99079(19) 0.06866(10) 0.33307(14) 0.0631(8) Uani 1 1 d . . .
H88A H 1.0546 0.0544 0.3354 0.095 Uiso 1 1 calc R . .
H88B H 0.9921 0.0938 0.3600 0.095 Uiso 1 1 calc R . .
H88C H 0.9747 0.0790 0.2930 0.095 Uiso 1 1 calc R . .
C98 C 0.9350(2) 0.02110(11) 0.41505(13) 0.0661(9) Uani 1 1 d . . .
H98A H 1.0010 0.0091 0.4203 0.099 Uiso 1 1 calc R . .
H98B H 0.8884 -0.0014 0.4254 0.099 Uiso 1 1 calc R . .
H98C H 0.9297 0.0469 0.4404 0.099 Uiso 1 1 calc R . .
C74A C 0.6398(11) 0.1680(4) -0.1109(4) 0.143(8) Uani 0.669(15) 1 d P A 1
H74A H 0.6351 0.1538 -0.1494 0.215 Uiso 0.669(15) 1 calc PR A 1
H74B H 0.7082 0.1706 -0.0967 0.215 Uiso 0.669(15) 1 calc PR A 1
H74C H 0.6106 0.1975 -0.1141 0.215 Uiso 0.669(15) 1 calc PR A 1
C84A C 0.4748(6) 0.1396(4) -0.0912(3) 0.108(3) Uani 0.669(15) 1 d P A 1
H84A H 0.4392 0.1220 -0.0640 0.162 Uiso 0.669(15) 1 calc PR A 1
H84B H 0.4673 0.1262 -0.1302 0.162 Uiso 0.669(15) 1 calc PR A 1
H84C H 0.4489 0.1697 -0.0930 0.162 Uiso 0.669(15) 1 calc PR A 1
C94A C 0.6205(11) 0.0925(3) -0.0651(3) 0.119(5) Uani 0.669(15) 1 d P A 1
H94A H 0.5830 0.0768 -0.0370 0.179 Uiso 0.669(15) 1 calc PR A 1
H94B H 0.6896 0.0913 -0.0521 0.179 Uiso 0.669(15) 1 calc PR A 1
H94C H 0.6100 0.0786 -0.1036 0.179 Uiso 0.669(15) 1 calc PR A 1
C74B C 0.517(2) 0.1070(11) -0.0842(11) 0.20(2) Uani 0.331(15) 1 d P A 2
H74D H 0.5218 0.0982 -0.1250 0.302 Uiso 0.331(15) 1 calc PR A 2
H74E H 0.4517 0.1184 -0.0793 0.302 Uiso 0.331(15) 1 calc PR A 2
H74F H 0.5296 0.0815 -0.0586 0.302 Uiso 0.331(15) 1 calc PR A 2
C84B C 0.7004(16) 0.1270(13) -0.0765(10) 0.180(15) Uani 0.331(15) 1 d P A 2
H84D H 0.7423 0.1528 -0.0694 0.270 Uiso 0.331(15) 1 calc PR A 2
H84E H 0.7066 0.1160 -0.1163 0.270 Uiso 0.331(15) 1 calc PR A 2
H84F H 0.7199 0.1038 -0.0482 0.270 Uiso 0.331(15) 1 calc PR A 2
C94B C 0.562(3) 0.1787(10) -0.1150(9) 0.22(2) Uani 0.331(15) 1 d P A 2
H94D H 0.6031 0.2045 -0.1054 0.336 Uiso 0.331(15) 1 calc PR A 2
H94E H 0.4938 0.1869 -0.1140 0.336 Uiso 0.331(15) 1 calc PR A 2
H94F H 0.5741 0.1682 -0.1543 0.336 Uiso 0.331(15) 1 calc PR A 2
O1S O 0.8789(10) 0.0438(5) 0.0391(6) 0.520(7) Uiso 1 1 d . . .
C1S C 0.8615(8) -0.0075(4) 0.0812(5) 0.274(5) Uiso 1 1 d . . .
C2S C 0.9186(14) -0.0654(7) 0.0457(8) 0.503(11) Uiso 1 1 d . . .
C3S C 0.9589(10) 0.1000(5) 0.0086(5) 0.310(5) Uiso 1 1 d . . .
C4S C 1.0382(8) 0.1336(4) 0.0049(5) 0.272(4) Uiso 1 1 d . . .

loop_
_atom_site_aniso_label
_atom_site_aniso_U_11
_atom_site_aniso_U_22
_atom_site_aniso_U_33
_atom_site_aniso_U_23
_atom_site_aniso_U_13
_atom_site_aniso_U_12
Fe1 0.02715(18) 0.03082(17) 0.02788(17) 0.00123(13) 0.00106(13) -0.00024(13)
N1 0.0310(11) 0.0356(11) 0.0317(10) 0.0014(8) 0.0016(8) -0.0005(8)
N2 0.0347(11) 0.0340(11) 0.0324(10) -0.0022(9) 0.0013(9) 0.0009(9)
Fe2 0.03044(19) 0.02911(17) 0.02992(17) -0.00136(13) 0.00324(13) -0.00088(13)
N11 0.0240(10) 0.0330(10) 0.0265(9) 0.0011(8) -0.0006(7) -0.0006(8)
N21 0.0241(10) 0.0316(10) 0.0261(9) 0.0034(8) 0.0018(7) -0.0007(8)
C11 0.0351(14) 0.0385(13) 0.0352(13) 0.0102(10) -0.0023(10) 0.0002(10)
C21 0.0305(13) 0.0298(12) 0.0264(11) 0.0027(9) 0.0002(9) 0.0010(9)
C31 0.0282(13) 0.0344(12) 0.0292(12) 0.0079(9) 0.0028(9) -0.0026(9)
C41 0.0261(12) 0.0347(12) 0.0268(11) -0.0005(9) 0.0049(9) -0.0017(9)
C51 0.0290(13) 0.0363(13) 0.0409(13) 0.0080(10) -0.0007(10) -0.0079(10)
C61 0.0462(18) 0.0581(18) 0.099(2) 0.0477(17) -0.0152(16) -0.0081(14)
C71 0.0391(16) 0.0634(18) 0.0516(16) 0.0266(14) -0.0071(12) 0.0052(13)
C81 0.109(3) 0.087(2) 0.0313(15) 0.0070(15) -0.0082(16) 0.035(2)
C91 0.0340(15) 0.0625(18) 0.0479(16) 0.0175(13) 0.0054(12) -0.0084(12)
C101 0.0473(18) 0.0384(15) 0.077(2) -0.0006(13) -0.0096(14) -0.0063(12)
C111 0.0329(14) 0.0481(15) 0.0492(15) 0.0070(12) -0.0058(11) -0.0152(11)
C12 0.0248(12) 0.0311(12) 0.0322(12) 0.0079(9) -0.0001(9) 0.0011(9)
C22 0.0298(13) 0.0371(13) 0.0368(13) 0.0085(10) -0.0022(10) -0.0007(10)
C32 0.0276(14) 0.0506(16) 0.0593(17) 0.0090(13) -0.0060(12) -0.0062(11)
C42 0.0280(14) 0.0542(17) 0.0655(18) 0.0083(14) 0.0073(13) 0.0024(12)
C52 0.0364(15) 0.0421(14) 0.0479(15) 0.0076(11) 0.0086(12) 0.0086(11)
C62 0.0295(13) 0.0324(12) 0.0370(13) 0.0068(10) 0.0024(10) 0.0044(10)
C72 0.0374(15) 0.0427(14) 0.0393(14) 0.0010(11) -0.0088(11) -0.0047(11)
C82 0.072(2) 0.065(2) 0.0486(17) -0.0012(14) -0.0201(15) 0.0034(16)
C92 0.0500(18) 0.0410(15) 0.0681(19) 0.0034(13) -0.0078(14) -0.0061(12)
C102 0.0370(14) 0.0396(14) 0.0392(14) -0.0043(11) 0.0017(11) 0.0078(11)
C112 0.082(2) 0.061(2) 0.070(2) 0.0011(16) -0.0193(17) -0.0238(17)
C122 0.081(2) 0.107(3) 0.0401(17) -0.0078(17) 0.0034(16) -0.017(2)
C13 0.0244(12) 0.0316(12) 0.0320(12) 0.0057(9) -0.0024(9) -0.0055(9)
C23 0.0248(12) 0.0328(12) 0.0386(13) 0.0060(10) 0.0019(10) -0.0047(9)
C33 0.0287(14) 0.0391(14) 0.0532(16) 0.0101(12) 0.0005(11) 0.0022(10)
C43 0.0385(16) 0.0519(16) 0.0473(16) 0.0154(12) -0.0120(12) 0.0021(12)
C53 0.0421(16) 0.0561(16) 0.0338(13) 0.0095(12) -0.0042(11) -0.0005(13)
C63 0.0307(13) 0.0436(14) 0.0307(12) 0.0072(10) 0.0013(10) -0.0021(10)
C73 0.0325(14) 0.0402(14) 0.0446(14) 0.0010(11) 0.0082(11) 0.0037(10)
C83 0.0575(19) 0.0440(16) 0.0602(18) -0.0069(13) 0.0030(14) -0.0014(13)
C93 0.0408(17) 0.069(2) 0.0633(19) 0.0034(15) 0.0186(14) 0.0047(14)
C103 0.0368(15) 0.0601(17) 0.0303(13) 0.0024(11) 0.0010(11) 0.0072(12)
C113 0.056(2) 0.075(2) 0.073(2) -0.0053(17) 0.0298(16) -0.0040(16)
C123 0.066(2) 0.0604(19) 0.068(2) -0.0046(15) 0.0123(16) 0.0070(15)
N14 0.0330(11) 0.0344(11) 0.0313(10) -0.0003(8) 0.0030(8) -0.0011(8)
C14 0.0424(15) 0.0383(13) 0.0386(14) -0.0039(11) 0.0068(11) -0.0061(11)
C24 0.0542(17) 0.0492(16) 0.0355(14) -0.0041(12) 0.0121(12) -0.0109(13)
C34 0.0510(17) 0.0488(15) 0.0369(14) -0.0098(12) 0.0061(12) -0.0068(12)
C44 0.0548(17) 0.0364(14) 0.0523(16) -0.0116(12) 0.0091(13) -0.0097(12)
C54 0.0446(15) 0.0358(13) 0.0391(14) 0.0014(11) 0.0081(11) -0.0016(11)
C64 0.095(3) 0.076(2) 0.0437(17) -0.0289(16) 0.0176(17) -0.0267(19)
N15 0.0254(10) 0.0288(9) 0.0270(9) -0.0031(7) 0.0007(7) 0.0035(7)
N25 0.0325(11) 0.0284(10) 0.0277(10) -0.0031(8) 0.0031(8) -0.0017(8)
C15 0.0328(13) 0.0367(13) 0.0304(12) -0.0015(10) 0.0066(10) -0.0002(10)
C25 0.0227(12) 0.0307(12) 0.0273(11) 0.0003(9) -0.0003(9) 0.0013(9)
C35 0.0339(13) 0.0267(11) 0.0301(12) 0.0035(9) 0.0038(10) -0.0020(9)
C45 0.0280(12) 0.0281(11) 0.0320(12) -0.0021(9) 0.0021(9) -0.0005(9)
C55 0.0487(16) 0.0297(12) 0.0366(13) -0.0031(10) 0.0083(11) -0.0053(11)
C65 0.0455(16) 0.0466(15) 0.0373(13) -0.0065(11) 0.0165(11) -0.0035(12)
C75 0.0645(19) 0.0504(16) 0.0341(14) 0.0063(12) 0.0074(13) 0.0069(13)
C85 0.0399(16) 0.0618(18) 0.0547(17) -0.0132(14) 0.0173(13) -0.0108(13)
C95 0.070(2) 0.0329(14) 0.0593(17) -0.0033(12) 0.0066(15) 0.0090(13)
C105 0.0645(19) 0.0421(15) 0.0543(17) -0.0118(12) 0.0179(14) -0.0207(13)
C115 0.082(2) 0.0347(14) 0.0431(15) -0.0116(11) 0.0144(14) -0.0175(13)
C16 0.0313(13) 0.0288(11) 0.0285(12) -0.0025(9) 0.0091(9) -0.0005(9)
C26 0.0314(13) 0.0313(12) 0.0391(13) 0.0004(10) 0.0089(10) 0.0004(10)
C36 0.0449(16) 0.0332(13) 0.0537(16) -0.0046(11) 0.0138(13) 0.0076(11)
C46 0.0590(18) 0.0364(14) 0.0501(16) -0.0157(12) 0.0163(14) -0.0026(13)
C56 0.0476(16) 0.0437(15) 0.0361(13) -0.0104(11) 0.0043(11) -0.0106(12)
C66 0.0353(14) 0.0342(12) 0.0290(12) -0.0029(9) 0.0055(10) -0.0029(10)
C76 0.0345(14) 0.0350(13) 0.0503(15) -0.0010(11) 0.0007(11) 0.0100(10)
C86 0.061(2) 0.0527(17) 0.0579(18) 0.0117(14) -0.0010(14) 0.0117(14)
C96 0.0378(17) 0.075(2) 0.079(2) 0.0144(17) -0.0012(15) 0.0023(14)
C106 0.0372(14) 0.0413(14) 0.0360(13) -0.0063(11) -0.0046(11) -0.0016(11)
C116 0.0357(15) 0.0587(17) 0.0539(17) -0.0112(13) -0.0031(12) -0.0007(12)
C126 0.059(2) 0.067(2) 0.0461(16) 0.0061(14) -0.0131(14) -0.0031(15)
C17 0.0402(14) 0.0294(12) 0.0293(12) -0.0009(9) 0.0040(10) -0.0082(10)
C27 0.0426(15) 0.0327(13) 0.0350(13) -0.0049(10) 0.0082(11) -0.0069(10)
C37 0.0580(18) 0.0485(16) 0.0361(14) -0.0072(12) 0.0151(13) -0.0103(13)
C47 0.066(2) 0.0688(19) 0.0305(14) 0.0000(13) 0.0006(14) -0.0168(15)
C57 0.0491(18) 0.0667(18) 0.0375(15) 0.0026(13) -0.0045(13) -0.0093(14)
C67 0.0410(15) 0.0428(14) 0.0353(13) 0.0010(11) 0.0016(11) -0.0083(11)
C77 0.0468(16) 0.0439(14) 0.0379(14) -0.0061(11) 0.0111(12) 0.0008(12)
C87 0.0480(18) 0.0637(18) 0.0532(17) -0.0067(14) 0.0114(13) -0.0093(14)
C97 0.066(2) 0.0508(18) 0.075(2) -0.0091(15) 0.0163(17) 0.0089(15)
C107 0.0372(15) 0.0604(17) 0.0404(14) 0.0063(12) 0.0007(11) -0.0042(12)
C117 0.047(2) 0.097(3) 0.085(2) -0.009(2) 0.0111(17) -0.0183(18)
C127 0.064(2) 0.067(2) 0.067(2) 0.0024(16) 0.0159(16) 0.0043(16)
N18 0.0327(11) 0.0347(11) 0.0339(10) -0.0010(8) 0.0045(8) -0.0031(8)
C18 0.0326(14) 0.0356(13) 0.0386(13) 0.0039(10) 0.0051(10) -0.0065(10)
C28 0.0320(14) 0.0353(13) 0.0441(14) 0.0045(10) 0.0045(11) -0.0004(10)
C38 0.0304(13) 0.0389(13) 0.0376(13) -0.0019(10) 0.0045(10) -0.0021(10)
C48 0.0315(14) 0.0391(14) 0.0443(14) 0.0036(11) 0.0066(11) -0.0072(10)
C58 0.0356(14) 0.0315(12) 0.0415(14) 0.0039(10) 0.0053(11) -0.0016(10)
C68 0.0295(14) 0.0459(15) 0.0551(16) 0.0079(12) 0.0028(11) 0.0002(11)
C78 0.0488(19) 0.0569(19) 0.089(2) -0.0073(16) 0.0141(16) 0.0085(14)
C88 0.0288(16) 0.070(2) 0.091(2) 0.0170(17) 0.0074(15) -0.0024(13)
C98 0.0439(18) 0.083(2) 0.069(2) 0.0171(17) -0.0071(15) 0.0055(15)
C74A 0.225(15) 0.157(12) 0.058(6) -0.067(7) 0.082(9) -0.119(11)
C84A 0.120(7) 0.144(8) 0.055(4) -0.037(5) -0.024(4) -0.011(6)
C94A 0.198(13) 0.093(6) 0.066(4) -0.049(4) 0.006(6) 0.047(7)
C74B 0.23(3) 0.23(3) 0.16(2) -0.16(3) 0.14(2) -0.16(3)
C84B 0.144(18) 0.28(4) 0.118(16) -0.14(2) 0.034(13) 0.03(2)
C94B 0.44(6) 0.17(2) 0.043(11) 0.014(12) -0.08(2) -0.08(4)

loop_
_geom_bond_atom_site_label_1
_geom_bond_atom_site_label_2
_geom_bond_distance
_geom_bond_site_symmetry_2
_geom_bond_publ_flag
Fe1 N1 1.7997(19) . ?
Fe1 N11 1.9928(17) . ?
Fe1 N21 2.0054(17) . ?
Fe1 N14 2.1071(18) . ?
N1 N2 1.167(2) . ?
N2 Fe2 1.7899(19) . ?
Fe2 N15 2.0003(17) . ?
Fe2 N25 2.0051(17) . ?
Fe2 N18 2.0790(19) . ?
N11 C21 1.354(3) . ?
N11 C12 1.434(3) . ?
N21 C41 1.327(3) . ?
N21 C13 1.439(3) . ?
C11 C71 1.520(3) . ?
C11 C81 1.527(4) . ?
C11 C61 1.535(3) . ?
C11 C21 1.577(3) . ?
C21 C31 1.382(3) . ?
C31 C41 1.418(3) . ?
C41 C51 1.561(3) . ?
C51 C111 1.535(3) . ?
C51 C91 1.540(3) . ?
C51 C101 1.543(3) . ?
C12 C22 1.404(3) . ?
C12 C62 1.414(3) . ?
C22 C32 1.389(3) . ?
C22 C72 1.510(3) . ?
C32 C42 1.373(4) . ?
C42 C52 1.374(4) . ?
C52 C62 1.384(3) . ?
C62 C102 1.516(3) . ?
C72 C82 1.530(3) . ?
C72 C92 1.536(3) . ?
C102 C112 1.511(4) . ?
C102 C122 1.515(4) . ?
C13 C23 1.404(3) . ?
C13 C63 1.405(3) . ?
C23 C33 1.389(3) . ?
C23 C73 1.516(3) . ?
C33 C43 1.370(3) . ?
C43 C53 1.378(3) . ?
C53 C63 1.387(3) . ?
C63 C103 1.508(3) . ?
C73 C93 1.529(3) . ?
C73 C83 1.532(3) . ?
C103 C113 1.522(4) . ?
C103 C123 1.530(4) . ?
N14 C14 1.338(3) . ?
N14 C54 1.340(3) . ?
C14 C24 1.372(3) . ?
C24 C34 1.385(3) . ?
C34 C44 1.391(3) . ?
C34 C64 1.529(3) . ?
C44 C54 1.362(3) . ?
C64 C74B 1.408(16) . ?
C64 C74A 1.462(10) . ?
C64 C94A 1.506(7) . ?
C64 C94B 1.55(3) . ?
C64 C84A 1.567(8) . ?
C64 C84B 1.607(19) . ?
N15 C25 1.328(3) . ?
N15 C16 1.441(3) . ?
N25 C45 1.345(3) . ?
N25 C17 1.439(3) . ?
C15 C65 1.526(3) . ?
C15 C85 1.529(3) . ?
C15 C75 1.534(3) . ?
C15 C25 1.570(3) . ?
C25 C35 1.413(3) . ?
C35 C45 1.399(3) . ?
C45 C55 1.565(3) . ?
C55 C95 1.529(3) . ?
C55 C115 1.534(3) . ?
C55 C105 1.537(3) . ?
C16 C66 1.406(3) . ?
C16 C26 1.408(3) . ?
C26 C36 1.396(3) . ?
C26 C76 1.504(3) . ?
C36 C46 1.368(4) . ?
C46 C56 1.371(4) . ?
C56 C66 1.389(3) . ?
C66 C106 1.512(3) . ?
C76 C86 1.524(3) . ?
C76 C96 1.528(4) . ?
C106 C126 1.520(3) . ?
C106 C116 1.531(3) . ?
C17 C67 1.399(3) . ?
C17 C27 1.405(3) . ?
C27 C37 1.391(3) . ?
C27 C77 1.509(3) . ?
C37 C47 1.370(4) . ?
C47 C57 1.373(4) . ?
C57 C67 1.387(3) . ?
C67 C107 1.529(3) . ?
C77 C87 1.525(3) . ?
C77 C97 1.534(3) . ?
C107 C127 1.509(4) . ?
C107 C117 1.533(4) . ?
N18 C58 1.335(3) . ?
N18 C18 1.351(3) . ?
C18 C28 1.364(3) . ?
C28 C38 1.394(3) . ?
C38 C48 1.387(3) . ?
C38 C68 1.526(3) . ?
C48 C58 1.367(3) . ?
C68 C98 1.520(4) . ?
C68 C88 1.525(3) . ?
C68 C78 1.532(4) . ?
O1S C1S 1.815(15) . ?
C3S C4S 1.472(14) . ?
